data_1569781
loop_
_publ_author_name
'Binti Seruji, Nurr Maria Ulfa'
'Rosli, Mohd Mustaqim'
'Jong, Vivien Yi Mian'
'Karunakaran, Thiruventhan'
'Lizazman, Mas Atikah'
'Marlina, Anita'
'Binti Halid, Yanti Yana'

_publ_section_title
;
 5,8-Dihy-droxy-2,2-dimethyl-12-(3-methyl-but-2-en-yl)pyrano[3,2-<i>b</i>]xanthen-6-one
 (brasixanthone B).
;
_journal_coeditor_code PK4037
_journal_issue 'Pt 1'
_journal_name_full IUCrData
_journal_page_first x221198
_journal_paper_doi 10.1107/S2414314622011981
_journal_volume 8
_journal_year 2023
_chemical_formula_iupac 'C23 H22 O5'
_chemical_formula_moiety 'C23 H22 O5'
_chemical_formula_sum 'C23 H22 O5'
_chemical_formula_weight 378.40
_chemical_name_common
;
Brasixanthone B
;
_chemical_name_systematic 5,8-Dihydroxy-2,2-dimethyl-12-(3-methylbut-2-enyl)pyrano[3,2-<i>b</i>]xanthen-6-one
_space_group_crystal_system monoclinic
_space_group_IT_number 14
_space_group_name_Hall '-P 2yn'
_space_group_name_H-M_alt 'P 1 21/n 1'
_atom_sites_solution_hydrogens mixed
_audit_creation_method SHELXL-2014/7
_cell_angle_alpha 90
_cell_angle_beta 90.576(19)
_cell_angle_gamma 90
_cell_formula_units_Z 4
_cell_length_a 13.071(3)
_cell_length_b 10.458(3)
_cell_length_c 13.358(3)
_cell_measurement_reflns_used 2238
_cell_measurement_temperature 296(2)
_cell_measurement_theta_max 25.995
_cell_measurement_theta_min 2.17
_cell_volume 1825.9(8)
_computing_cell_refinement
;
SAINT (Bruker, 2012)
;
_computing_data_collection
;
APEX2 (Bruker, 2012)
;
_computing_data_reduction
;
SAINT (Bruker, 2012)
;
_computing_molecular_graphics
;
SHELXTL (Sheldrick, 2008)
;
_computing_publication_material
;
SHELXTL (Sheldrick, 2008) and PLATON (Spek, 2020)
;
_computing_structure_refinement
;
<i>SHELXL2014/7</i> (Sheldrick, 2015<i>b</i>)
;
_computing_structure_solution
;
<i>SHELXT</i> (Sheldrick, 2015<i>a</i>)
;
_diffrn_ambient_temperature 296(2)
_diffrn_measured_fraction_theta_full 1.000
_diffrn_measured_fraction_theta_max 1.000
_diffrn_measurement_device_type 'Bruker APEX Duo CCD area detector'
_diffrn_measurement_method '\f and \w scans'
_diffrn_radiation_type MoK\a
_diffrn_radiation_wavelength 0.71073
_diffrn_reflns_av_R_equivalents 0.1168
_diffrn_reflns_av_unetI/netI 0.0503
_diffrn_reflns_limit_h_max 14
_diffrn_reflns_limit_h_min -14
_diffrn_reflns_limit_k_max 11
_diffrn_reflns_limit_k_min -11
_diffrn_reflns_limit_l_max 14
_diffrn_reflns_limit_l_min -14
_diffrn_reflns_number 39924
_diffrn_reflns_theta_full 22.498
_diffrn_reflns_theta_max 22.498
_diffrn_reflns_theta_min 2.169
_diffrn_source 'fine-focus sealed tube'
_exptl_absorpt_coefficient_mu 0.097
_exptl_absorpt_correction_T_max 0.9444
_exptl_absorpt_correction_T_min 0.7730
_exptl_absorpt_correction_type multi-scan
_exptl_absorpt_process_details
;
(SADABS; Bruker, 2012)
;
_exptl_crystal_colour orange
_exptl_crystal_density_diffrn 1.377
_exptl_crystal_description Block
_exptl_crystal_F_000 800
_exptl_crystal_size_max 0.310
_exptl_crystal_size_mid 0.310
_exptl_crystal_size_min 0.305
_refine_diff_density_max 0.274
_refine_diff_density_min -0.237
_refine_ls_extinction_method none
_refine_ls_goodness_of_fit_ref 1.076
_refine_ls_hydrogen_treatment constr
_refine_ls_matrix_type full
_refine_ls_number_parameters 257
_refine_ls_number_reflns 2381
_refine_ls_number_restraints 0
_refine_ls_restrained_S_all 1.076
_refine_ls_R_factor_all 0.1102
_refine_ls_R_factor_gt 0.0628
_refine_ls_shift/su_max 0.000
_refine_ls_shift/su_mean 0.000
_refine_ls_structure_factor_coef Fsqd
_refine_ls_weighting_details 'w=1/[\s^2^(Fo^2^)+(0.1114P)^2^+0.0299P] where P=(Fo^2^+2Fc^2^)/3'
_refine_ls_weighting_scheme calc
_refine_ls_wR_factor_gt 0.1543
_refine_ls_wR_factor_ref 0.1975
_reflns_number_gt 1409
_reflns_number_total 2381
_reflns_threshold_expression 'I > 2\s(I)'
_cod_data_source_file pk4037.cif
_cod_data_source_block I
_cod_original_sg_symbol_H-M 'P 21/n'
_cod_database_code 1569781
_shelx_space_group_comment
;
The symmetry employed for this shelxl refinement is uniquely defined
by the following loop, which should always be used as a source of
symmetry information in preference to the above space-group names.
They are only intended as comments.
;

loop_
_space_group_symop_operation_xyz
'x, y, z'
'-x+1/2, y+1/2, -z+1/2'
'-x, -y, -z'
'x-1/2, -y-1/2, z-1/2'

loop_
_atom_site_type_symbol
_atom_site_label
_atom_site_fract_x
_atom_site_fract_y
_atom_site_fract_z
_atom_site_U_iso_or_equiv
_atom_site_adp_type
_atom_site_calc_flag
_atom_site_occupancy
_atom_site_disorder_assembly
_atom_site_disorder_group
O O1 0.6393(2) 0.7811(2) 0.86169(18) 0.0705(8) Uani d 1 . .
O O2 0.44525(18) 0.4259(2) 0.80181(17) 0.0591(7) Uani d 1 . .
O O3 0.70808(19) 0.4135(2) 1.04401(18) 0.0706(8) Uani d 1 . .
H H1O3 0.6883 0.3391 1.0424 0.106 Uiso d 1 . .
O O4 0.60038(19) 0.2194(2) 1.00573(19) 0.0700(8) Uani d 1 . .
O O5 0.3386(2) -0.0672(2) 0.8438(2) 0.0850(9) Uani d 1 . .
H H1O5 0.3681 -0.1001 0.8918 0.127 Uiso d 1 . .
C C1 0.7421(3) 0.8284(4) 0.8784(3) 0.0756(12) Uani d 1 . .
C C2 0.7815(3) 0.7784(4) 0.9731(3) 0.0755(12) Uani d 1 . .
H H2A 0.8273 0.8272 1.0107 0.091 Uiso calc 1 . .
C C3 0.7539(3) 0.6671(4) 1.0056(3) 0.0694(11) Uani d 1 . .
H H3A 0.7841 0.6333 1.0632 0.083 Uiso calc 1 . .
C C4 0.6778(3) 0.5970(4) 0.9535(3) 0.0554(10) Uani d 1 . .
C C5 0.6545(3) 0.4736(4) 0.9740(3) 0.0560(10) Uani d 1 . .
C C6 0.5765(3) 0.4110(3) 0.9236(3) 0.0496(9) Uani d 1 . .
C C7 0.5540(3) 0.2827(4) 0.9415(3) 0.0536(10) Uani d 1 . .
C C8 0.4738(3) 0.2279(4) 0.8831(3) 0.0515(9) Uani d 1 . .
C C9 0.4461(3) 0.1026(4) 0.8922(3) 0.0629(11) Uani d 1 . .
H H9A 0.4805 0.0505 0.9378 0.076 Uiso calc 1 . .
C C10 0.3699(3) 0.0538(4) 0.8363(3) 0.0624(10) Uani d 1 . .
C C11 0.3208(3) 0.1285(4) 0.7681(3) 0.0634(11) Uani d 1 . .
H H11A 0.2690 0.0940 0.7282 0.076 Uiso calc 1 . .
C C12 0.3464(3) 0.2513(4) 0.7580(3) 0.0604(10) Uani d 1 . .
H H12A 0.3119 0.3026 0.7119 0.072 Uiso calc 1 . .
C C13 0.4232(3) 0.3012(4) 0.8152(3) 0.0517(9) Uani d 1 . .
C C14 0.5218(3) 0.4796(4) 0.8538(3) 0.0515(9) Uani d 1 . .
C C15 0.5407(3) 0.6040(4) 0.8320(3) 0.0533(10) Uani d 1 . .
C C16 0.6206(3) 0.6586(4) 0.8813(3) 0.0573(10) Uani d 1 . .
C C17 0.7282(4) 0.9696(4) 0.8798(4) 0.0996(15) Uani d 1 . .
H H17A 0.7940 1.0104 0.8830 0.149 Uiso calc 1 . .
H H17B 0.6891 0.9933 0.9373 0.149 Uiso calc 1 . .
H H17C 0.6928 0.9960 0.8200 0.149 Uiso calc 1 . .
C C18 0.8048(4) 0.7856(5) 0.7928(4) 0.1052(16) Uani d 1 . .
H H18A 0.8721 0.8217 0.7985 0.158 Uiso calc 1 . .
H H18B 0.7734 0.8133 0.7313 0.158 Uiso calc 1 . .
H H18C 0.8096 0.6940 0.7932 0.158 Uiso calc 1 . .
C C19 0.4787(3) 0.6755(4) 0.7582(3) 0.0663(11) Uani d 1 . .
H H19A 0.4081 0.6478 0.7629 0.080 Uiso calc 1 . .
H H19B 0.4811 0.7657 0.7751 0.080 Uiso calc 1 . .
C C20 0.5124(3) 0.6594(4) 0.6548(3) 0.0754(12) Uani d 1 . .
H H20A 0.5130 0.5761 0.6304 0.091 Uiso calc 1 . .
C C21 0.5412(4) 0.7472(6) 0.5937(4) 0.0971(16) Uani d 1 . .
C C22 0.5441(5) 0.8841(6) 0.6180(5) 0.150(3) Uani d 1 . .
H H22A 0.6108 0.9175 0.6039 0.225 Uiso calc 1 . .
H H22B 0.5297 0.8957 0.6878 0.225 Uiso calc 1 . .
H H22C 0.4938 0.9285 0.5784 0.225 Uiso calc 1 . .
C C23 0.5722(4) 0.7131(7) 0.4911(4) 0.150(3) Uani d 1 . .
H H23A 0.5340 0.7634 0.4437 0.225 Uiso calc 1 . .
H H23B 0.5589 0.6240 0.4796 0.225 Uiso calc 1 . .
H H23C 0.6439 0.7296 0.4834 0.225 Uiso calc 1 . .

loop_
_atom_site_aniso_label
_atom_site_aniso_U_11
_atom_site_aniso_U_22
_atom_site_aniso_U_33
_atom_site_aniso_U_12
_atom_site_aniso_U_13
_atom_site_aniso_U_23
O1 0.074(2) 0.0613(19) 0.0765(19) -0.0085(14) 0.0017(15) 0.0073(14)
O2 0.0612(16) 0.0555(17) 0.0604(16) -0.0020(13) -0.0084(13) 0.0054(13)
O3 0.0690(19) 0.0756(19) 0.0669(18) -0.0041(14) -0.0158(15) 0.0045(14)
O4 0.0730(19) 0.0682(18) 0.0683(18) 0.0026(14) -0.0207(15) 0.0108(14)
O5 0.099(2) 0.0598(19) 0.095(2) -0.0146(15) -0.0337(17) 0.0113(15)
C1 0.070(3) 0.074(3) 0.083(3) -0.017(2) 0.005(3) 0.006(3)
C2 0.067(3) 0.079(3) 0.081(3) -0.011(2) 0.000(2) -0.008(3)
C3 0.068(3) 0.075(3) 0.065(3) -0.004(2) -0.004(2) -0.002(2)
C4 0.049(2) 0.062(3) 0.055(2) -0.005(2) 0.0009(19) -0.001(2)
C5 0.050(2) 0.067(3) 0.052(2) 0.009(2) -0.002(2) 0.004(2)
C6 0.046(2) 0.054(2) 0.049(2) 0.0064(18) 0.0004(18) 0.0034(19)
C7 0.051(2) 0.059(3) 0.051(2) 0.0056(19) -0.001(2) 0.006(2)
C8 0.053(2) 0.053(2) 0.048(2) 0.0031(19) -0.0023(19) 0.0026(19)
C9 0.067(3) 0.059(3) 0.063(3) 0.007(2) -0.013(2) 0.002(2)
C10 0.068(3) 0.051(3) 0.067(3) 0.001(2) -0.011(2) 0.003(2)
C11 0.066(3) 0.062(3) 0.062(3) -0.001(2) -0.013(2) 0.001(2)
C12 0.061(3) 0.064(3) 0.055(2) 0.006(2) -0.011(2) 0.004(2)
C13 0.055(2) 0.052(3) 0.048(2) -0.0012(19) 0.0014(19) 0.0014(19)
C14 0.047(2) 0.055(3) 0.053(2) -0.0028(18) -0.0011(19) -0.0026(19)
C15 0.054(2) 0.053(2) 0.052(2) 0.0002(19) 0.0054(19) 0.0014(19)
C16 0.061(3) 0.056(3) 0.055(2) -0.003(2) 0.006(2) 0.003(2)
C17 0.105(4) 0.076(3) 0.118(4) -0.027(3) -0.002(3) 0.008(3)
C18 0.104(4) 0.123(4) 0.089(3) -0.019(3) 0.030(3) -0.004(3)
C19 0.070(3) 0.059(3) 0.070(3) -0.002(2) -0.004(2) 0.015(2)
C20 0.075(3) 0.085(3) 0.066(3) 0.002(2) -0.008(2) 0.008(3)
C21 0.086(3) 0.128(5) 0.078(4) -0.023(3) -0.012(3) 0.034(3)
C22 0.181(6) 0.117(5) 0.151(6) -0.050(4) -0.026(5) 0.068(4)
C23 0.122(5) 0.263(8) 0.065(4) -0.019(5) 0.005(3) 0.032(4)

loop_
_atom_type_symbol
_atom_type_description
_atom_type_scat_dispersion_real
_atom_type_scat_dispersion_imag
_atom_type_scat_source
C C 0.0033 0.0016 'International Tables Vol C Tables 4.2.6.8 and 6.1.1.4'
H H 0.0000 0.0000 'International Tables Vol C Tables 4.2.6.8 and 6.1.1.4'
O O 0.0106 0.0060 'International Tables Vol C Tables 4.2.6.8 and 6.1.1.4'

loop_
_geom_angle_atom_site_label_1
_geom_angle_atom_site_label_2
_geom_angle_atom_site_label_3
_geom_angle_site_symmetry_1
_geom_angle_site_symmetry_3
_geom_angle
_geom_angle_publ_flag
C16 O1 C1 . . 118.1(3) ?
C14 O2 C13 . . 119.8(3) ?
C5 O3 H1O3 . . 105.6 ?
C10 O5 H1O5 . . 108.3 ?
O1 C1 C2 . . 109.3(3) ?
O1 C1 C18 . . 107.3(4) ?
C2 C1 C18 . . 111.5(4) ?
O1 C1 C17 . . 103.2(4) ?
C2 C1 C17 . . 112.7(4) ?
C18 C1 C17 . . 112.2(4) ?
C3 C2 C1 . . 121.1(4) ?
C3 C2 H2A . . 119.5 ?
C1 C2 H2A . . 119.5 ?
C2 C3 C4 . . 119.9(4) ?
C2 C3 H3A . . 120.1 ?
C4 C3 H3A . . 120.1 ?
C5 C4 C16 . . 117.9(4) ?
C5 C4 C3 . . 123.6(4) ?
C16 C4 C3 . . 118.5(4) ?
O3 C5 C4 . . 118.6(4) ?
O3 C5 C6 . . 120.2(4) ?
C4 C5 C6 . . 121.3(3) ?
C14 C6 C5 . . 117.4(4) ?
C14 C6 C7 . . 120.7(4) ?
C5 C6 C7 . . 121.9(3) ?
O4 C7 C6 . . 122.0(4) ?
O4 C7 C8 . . 121.2(3) ?
C6 C7 C8 . . 116.7(3) ?
C13 C8 C9 . . 118.3(3) ?
C13 C8 C7 . . 119.4(4) ?
C9 C8 C7 . . 122.2(3) ?
C10 C9 C8 . . 120.8(4) ?
C10 C9 H9A . . 119.6 ?
C8 C9 H9A . . 119.6 ?
O5 C10 C9 . . 123.1(4) ?
O5 C10 C11 . . 117.0(4) ?
C9 C10 C11 . . 119.9(4) ?
C12 C11 C10 . . 120.3(4) ?
C12 C11 H11A . . 119.8 ?
C10 C11 H11A . . 119.8 ?
C11 C12 C13 . . 119.8(4) ?
C11 C12 H12A . . 120.1 ?
C13 C12 H12A . . 120.1 ?
O2 C13 C8 . . 122.2(3) ?
O2 C13 C12 . . 117.0(3) ?
C8 C13 C12 . . 120.8(4) ?
O2 C14 C15 . . 115.4(3) ?
O2 C14 C6 . . 121.1(3) ?
C15 C14 C6 . . 123.5(4) ?
C16 C15 C14 . . 116.2(3) ?
C16 C15 C19 . . 121.8(4) ?
C14 C15 C19 . . 122.0(4) ?
O1 C16 C15 . . 116.9(3) ?
O1 C16 C4 . . 119.4(4) ?
C15 C16 C4 . . 123.6(4) ?
C1 C17 H17A . . 109.5 ?
C1 C17 H17B . . 109.5 ?
H17A C17 H17B . . 109.5 ?
C1 C17 H17C . . 109.5 ?
H17A C17 H17C . . 109.5 ?
H17B C17 H17C . . 109.5 ?
C1 C18 H18A . . 109.5 ?
C1 C18 H18B . . 109.5 ?
H18A C18 H18B . . 109.5 ?
C1 C18 H18C . . 109.5 ?
H18A C18 H18C . . 109.5 ?
H18B C18 H18C . . 109.5 ?
C20 C19 C15 . . 113.8(3) ?
C20 C19 H19A . . 108.8 ?
C15 C19 H19A . . 108.8 ?
C20 C19 H19B . . 108.8 ?
C15 C19 H19B . . 108.8 ?
H19A C19 H19B . . 107.7 ?
C21 C20 C19 . . 127.5(5) ?
C21 C20 H20A . . 116.3 ?
C19 C20 H20A . . 116.3 ?
C20 C21 C22 . . 124.2(5) ?
C20 C21 C23 . . 120.0(6) ?
C22 C21 C23 . . 115.7(5) ?
C21 C22 H22A . . 109.5 ?
C21 C22 H22B . . 109.5 ?
H22A C22 H22B . . 109.5 ?
C21 C22 H22C . . 109.5 ?
H22A C22 H22C . . 109.5 ?
H22B C22 H22C . . 109.5 ?
C21 C23 H23A . . 109.5 ?
C21 C23 H23B . . 109.5 ?
H23A C23 H23B . . 109.5 ?
C21 C23 H23C . . 109.5 ?
H23A C23 H23C . . 109.5 ?
H23B C23 H23C . . 109.5 ?

loop_
_geom_bond_atom_site_label_1
_geom_bond_atom_site_label_2
_geom_bond_site_symmetry_2
_geom_bond_distance
_geom_bond_publ_flag
O1 C16 . 1.330(4) ?
O1 C1 . 1.446(4) ?
O2 C14 . 1.336(4) ?
O2 C13 . 1.348(4) ?
O3 C5 . 1.321(4) ?
O3 H1O3 . 0.8200 ?
O4 C7 . 1.238(4) ?
O5 C10 . 1.334(4) ?
O5 H1O5 . 0.8199 ?
C1 C2 . 1.458(6) ?
C1 C18 . 1.483(6) ?
C1 C17 . 1.488(6) ?
C2 C3 . 1.295(5) ?
C2 H2A . 0.9300 ?
C3 C4 . 1.414(5) ?
C3 H3A . 0.9300 ?
C4 C5 . 1.354(5) ?
C4 C16 . 1.374(5) ?
C5 C6 . 1.382(5) ?
C6 C14 . 1.371(5) ?
C6 C7 . 1.395(5) ?
C7 C8 . 1.421(5) ?
C8 C13 . 1.355(5) ?
C8 C9 . 1.365(5) ?
C9 C10 . 1.340(5) ?
C9 H9A . 0.9300 ?
C10 C11 . 1.357(5) ?
C11 C12 . 1.335(5) ?
C11 H11A . 0.9300 ?
C12 C13 . 1.360(5) ?
C12 H12A . 0.9300 ?
C14 C15 . 1.357(5) ?
C15 C16 . 1.356(5) ?
C15 C19 . 1.474(5) ?
C17 H17A . 0.9600 ?
C17 H17B . 0.9600 ?
C17 H17C . 0.9600 ?
C18 H18A . 0.9600 ?
C18 H18B . 0.9600 ?
C18 H18C . 0.9600 ?
C19 C20 . 1.464(5) ?
C19 H19A . 0.9700 ?
C19 H19B . 0.9700 ?
C20 C21 . 1.287(6) ?
C20 H20A . 0.9300 ?
C21 C22 . 1.468(8) ?
C21 C23 . 1.477(7) ?
C22 H22A . 0.9600 ?
C22 H22B . 0.9600 ?
C22 H22C . 0.9600 ?
C23 H23A . 0.9600 ?
C23 H23B . 0.9600 ?
C23 H23C . 0.9600 ?

loop_
_geom_hbond_atom_site_label_D
_geom_hbond_atom_site_label_H
_geom_hbond_atom_site_label_A
_geom_hbond_site_symmetry_A
_geom_hbond_distance_DH
_geom_hbond_distance_HA
_geom_hbond_distance_DA
_geom_hbond_angle_DHA
_geom_hbond_publ_flag
O3 H1O3 O4 . 0.82 1.77 2.520(3) 152 yes
O5 H1O5 O4 3_657 0.82 1.89 2.679(4) 160 yes
C11 H11A O3 4_454 0.93 2.58 3.352(5) 141 yes
C12 H12A O5 2_556 0.93 2.50 3.352(5) 152 yes

loop_
_geom_torsion_atom_site_label_1
_geom_torsion_atom_site_label_2
_geom_torsion_atom_site_label_3
_geom_torsion_atom_site_label_4
_geom_torsion_site_symmetry_1
_geom_torsion_site_symmetry_2
_geom_torsion_site_symmetry_3
_geom_torsion_site_symmetry_4
_geom_torsion
_geom_torsion_publ_flag
C16 O1 C1 C2 . . . . -43.1(5) ?
C16 O1 C1 C18 . . . . 78.0(4) ?
C16 O1 C1 C17 . . . . -163.3(3) ?
O1 C1 C2 C3 . . . . 31.7(6) ?
C18 C1 C2 C3 . . . . -86.9(5) ?
C17 C1 C2 C3 . . . . 145.9(4) ?
C1 C2 C3 C4 . . . . -5.5(6) ?
C2 C3 C4 C5 . . . . 170.6(4) ?
C2 C3 C4 C16 . . . . -12.8(6) ?
C16 C4 C5 O3 . . . . -179.3(3) ?
C3 C4 C5 O3 . . . . -2.6(5) ?
C16 C4 C5 C6 . . . . 0.7(5) ?
C3 C4 C5 C6 . . . . 177.3(3) ?
O3 C5 C6 C14 . . . . 178.2(3) ?
C4 C5 C6 C14 . . . . -1.7(5) ?
O3 C5 C6 C7 . . . . -2.4(5) ?
C4 C5 C6 C7 . . . . 177.7(3) ?
C14 C6 C7 O4 . . . . -178.1(3) ?
C5 C6 C7 O4 . . . . 2.4(5) ?
C14 C6 C7 C8 . . . . 1.0(5) ?
C5 C6 C7 C8 . . . . -178.4(3) ?
O4 C7 C8 C13 . . . . 178.4(3) ?
C6 C7 C8 C13 . . . . -0.8(5) ?
O4 C7 C8 C9 . . . . -2.2(5) ?
C6 C7 C8 C9 . . . . 178.6(3) ?
C13 C8 C9 C10 . . . . -0.8(5) ?
C7 C8 C9 C10 . . . . 179.8(3) ?
C8 C9 C10 O5 . . . . -178.6(3) ?
C8 C9 C10 C11 . . . . 1.4(6) ?
O5 C10 C11 C12 . . . . 178.5(4) ?
C9 C10 C11 C12 . . . . -1.5(6) ?
C10 C11 C12 C13 . . . . 1.0(6) ?
C14 O2 C13 C8 . . . . 2.5(5) ?
C14 O2 C13 C12 . . . . -178.1(3) ?
C9 C8 C13 O2 . . . . 179.6(3) ?
C7 C8 C13 O2 . . . . -1.0(5) ?
C9 C8 C13 C12 . . . . 0.3(5) ?
C7 C8 C13 C12 . . . . 179.7(3) ?
C11 C12 C13 O2 . . . . -179.8(3) ?
C11 C12 C13 C8 . . . . -0.4(5) ?
C13 O2 C14 C15 . . . . 177.4(3) ?
C13 O2 C14 C6 . . . . -2.3(5) ?
C5 C6 C14 O2 . . . . 180.0(3) ?
C7 C6 C14 O2 . . . . 0.5(5) ?
C5 C6 C14 C15 . . . . 0.3(5) ?
C7 C6 C14 C15 . . . . -179.1(3) ?
O2 C14 C15 C16 . . . . -177.6(3) ?
C6 C14 C15 C16 . . . . 2.1(5) ?
O2 C14 C15 C19 . . . . 1.8(5) ?
C6 C14 C15 C19 . . . . -178.5(3) ?
C1 O1 C16 C15 . . . . -155.5(3) ?
C1 O1 C16 C4 . . . . 28.4(5) ?
C14 C15 C16 O1 . . . . -179.2(3) ?
C19 C15 C16 O1 . . . . 1.4(5) ?
C14 C15 C16 C4 . . . . -3.3(5) ?
C19 C15 C16 C4 . . . . 177.3(3) ?
C5 C4 C16 O1 . . . . 177.8(3) ?
C3 C4 C16 O1 . . . . 1.0(5) ?
C5 C4 C16 C15 . . . . 2.0(6) ?
C3 C4 C16 C15 . . . . -174.8(3) ?
C16 C15 C19 C20 . . . . 94.2(4) ?
C14 C15 C19 C20 . . . . -85.2(5) ?
C15 C19 C20 C21 . . . . -121.4(5) ?
C19 C20 C21 C22 . . . . -0.8(8) ?
C19 C20 C21 C23 . . . . -179.6(4) ?
